data_4510257
loop_
_publ_author_name
'Yue, Cheng-Yang'
'Lei, Xiao-Wu'
'Liu, Rui-Qiu'
'Zhang, Hui-Ping'
'Zhai, Xiu-Rong'
'Li, Wen-Peng'
'Zhou, Meng'
'Zhao, Zhi-Fei'
'Ma, Yun-Xiang'
'Yang, Ya-Dong'

_publ_section_title
;
 Syntheses, Crystal Structures, and Photocatalytic Properties of a Series
 of Mercury Thioantimonates Directed by Transition Metal Complexes
;
_journal_issue 5
_journal_name_full 'Crystal Growth &amp; Design'
_journal_page_first 2411
_journal_paper_doi 10.1021/cg500153u
_journal_volume 14
_journal_year 2014
_chemical_formula_sum 'C8 H26 Hg3 N6 Ni S10 Sb4'
_chemical_formula_weight 1674.43
_chemical_name_systematic
; 
 ? 
;
_space_group_IT_number 14
_symmetry_cell_setting monoclinic
_symmetry_space_group_name_Hall '-P 2ybc'
_symmetry_space_group_name_H-M 'P 1 21/c 1'
_atom_sites_solution_hydrogens geom
_atom_sites_solution_primary direct
_atom_sites_solution_secondary difmap
_audit_creation_method SHELXL-97
_cell_angle_alpha 90.00
_cell_angle_beta 109.313(2)
_cell_angle_gamma 90.00
_cell_formula_units_Z 2
_cell_length_a 11.659(2)
_cell_length_b 9.9546(17)
_cell_length_c 14.011(3)
_cell_measurement_temperature 296(2)
_cell_volume 1534.6(5)
_computing_cell_refinement 'APEX2 Software Suite (Bruker,2005)'
_computing_data_collection 'APEX2 Software Suite (Bruker,2005)'
_computing_data_reduction 'APEX2 Software Suite (Bruker,2005)'
_computing_structure_refinement 'SHELXL-97 (Sheldrick, 2008)'
_computing_structure_solution 'SHELXS-97 (Sheldrick, 2008)'
_diffrn_ambient_temperature 296(2)
_diffrn_measured_fraction_theta_full 0.990
_diffrn_measured_fraction_theta_max 0.990
_diffrn_measurement_device_type 'Bruker SMART CCD area detector'
_diffrn_measurement_method omega-scan
_diffrn_radiation_monochromator graphite
_diffrn_radiation_source 'fine-focus sealed tube'
_diffrn_radiation_type MoK\a
_diffrn_radiation_wavelength 0.71073
_diffrn_reflns_av_R_equivalents 0.0341
_diffrn_reflns_av_sigmaI/netI 0.0255
_diffrn_reflns_limit_h_max 15
_diffrn_reflns_limit_h_min -15
_diffrn_reflns_limit_k_max 12
_diffrn_reflns_limit_k_min -12
_diffrn_reflns_limit_l_max 18
_diffrn_reflns_limit_l_min -18
_diffrn_reflns_number 17466
_diffrn_reflns_theta_full 27.68
_diffrn_reflns_theta_max 27.68
_diffrn_reflns_theta_min 1.85
_exptl_absorpt_coefficient_mu 19.706
_exptl_absorpt_correction_T_max 0.2458
_exptl_absorpt_correction_T_min 0.0227
_exptl_absorpt_correction_type multi-scan
_exptl_crystal_colour orange
_exptl_crystal_density_diffrn 3.624
_exptl_crystal_density_method 'not measured'
_exptl_crystal_description prism
_exptl_crystal_F_000 1496
_exptl_crystal_size_max 0.09
_exptl_crystal_size_mid 0.08
_exptl_crystal_size_min 0.08
_refine_diff_density_max 1.358
_refine_diff_density_min -1.443
_refine_diff_density_rms 0.577
_refine_ls_extinction_coef 0.00763(17)
_refine_ls_extinction_expression Fc^*^=kFc[1+0.001xFc^2^\l^3^/sin(2\q)]^-1/4^
_refine_ls_extinction_method SHELXL
_refine_ls_goodness_of_fit_ref 1.079
_refine_ls_hydrogen_treatment constr
_refine_ls_matrix_type full
_refine_ls_number_parameters 149
_refine_ls_number_reflns 3549
_refine_ls_number_restraints 0
_refine_ls_restrained_S_all 1.079
_refine_ls_R_factor_all 0.0268
_refine_ls_R_factor_gt 0.0209
_refine_ls_shift/su_max 0.002
_refine_ls_shift/su_mean 0.000
_refine_ls_structure_factor_coef Fsqd
_refine_ls_weighting_details 'calc w=1/[\s^2^(Fo^2^)+(0.0335P)^2^+9.8000P] where P=(Fo^2^+2Fc^2^)/3'
_refine_ls_weighting_scheme calc
_refine_ls_wR_factor_gt 0.0480
_refine_ls_wR_factor_ref 0.0709
_reflns_number_gt 3267
_reflns_number_total 3549
_reflns_threshold_expression >2sigma(I)
_cod_data_source_file cg500153u_si_011.cif
_cod_data_source_block C8N6H26NiHg3Sb4S10
_cod_depositor_comments 'Adding full bibliography for 4510254--4510263.cif.'
_cod_original_cell_volume 1534.5(5)
_cod_original_sg_symbol_H-M P21/c
_cod_database_code 4510257

loop_
_symmetry_equiv_pos_as_xyz
'x, y, z'
'-x, y+1/2, -z+1/2'
'-x, -y, -z'
'x, -y-1/2, z-1/2'

loop_
_atom_site_label
_atom_site_type_symbol
_atom_site_fract_x
_atom_site_fract_y
_atom_site_fract_z
_atom_site_U_iso_or_equiv
_atom_site_adp_type
_atom_site_occupancy
_atom_site_symmetry_multiplicity
_atom_site_calc_flag
_atom_site_refinement_flags
Hg1 Hg 0.5000 0.5000 0.0000 0.02574(11) Uani 1 2 d S
Hg2 Hg 0.60658(2) 0.79356(3) 0.16661(2) 0.02715(10) Uani 1 1 d .
Sb1 Sb 0.42856(4) 0.84874(4) -0.11967(3) 0.02013(11) Uani 1 1 d .
Sb2 Sb 0.32146(4) 0.94629(4) 0.19237(3) 0.02220(12) Uani 1 1 d .
Ni1 Ni 0.0000 1.5000 0.0000 0.0201(2) Uani 1 2 d S
S2 S 0.53271(14) 0.92067(17) 0.29072(12) 0.0237(3) Uani 1 1 d .
S3 S 0.73458(15) 0.58859(16) 0.18914(13) 0.0243(3) Uani 1 1 d .
S1 S 0.40268(14) 0.70403(15) 0.01832(11) 0.0204(3) Uani 1 1 d .
S5 S 0.24773(15) 0.76388(17) -0.25719(12) 0.0259(3) Uani 1 1 d .
S4 S 0.68709(18) 0.97459(17) 0.07858(15) 0.0319(4) Uani 1 1 d .
N3 N 0.0267(5) 1.7081(6) -0.0004(5) 0.0299(13) Uani 1 1 d .
H3C H 0.0938 1.7291 0.0530 0.036 Uiso 1 1 calc R
N2 N 0.0154(5) 1.4825(7) 0.1563(4) 0.0314(13) Uani 1 1 d .
H2C H 0.0829 1.5247 0.1952 0.038 Uiso 1 1 calc R
H2D H -0.0492 1.5211 0.1668 0.038 Uiso 1 1 calc R
N1 N 0.1844(5) 1.4427(7) 0.0339(5) 0.0308(13) Uani 1 1 d .
H1C H 0.2116 1.4700 -0.0160 0.037 Uiso 1 1 calc R
H1D H 0.2299 1.4823 0.0917 0.037 Uiso 1 1 calc R
C2 C 0.0211(7) 1.3392(9) 0.1835(6) 0.0392(18) Uani 1 1 d .
H2A H -0.0112 1.3267 0.2384 0.047 Uiso 1 1 calc R
H2B H 0.1051 1.3098 0.2068 0.047 Uiso 1 1 calc R
C1 C -0.0505(8) 1.2556(9) 0.0944(7) 0.044(2) Uani 1 1 d .
H1A H -0.0304 1.1616 0.1094 0.053 Uiso 1 1 calc R
H1B H -0.1365 1.2666 0.0838 0.053 Uiso 1 1 calc R
C3 C 0.0790(8) 1.2278(9) -0.0154(7) 0.0419(19) Uani 1 1 d .
H3A H 0.0700 1.2309 -0.0867 0.050 Uiso 1 1 calc R
H3B H 0.0824 1.1342 0.0046 0.050 Uiso 1 1 calc R
C4 C 0.1959(7) 1.2961(8) 0.0447(6) 0.0373(18) Uani 1 1 d .
H4A H 0.2167 1.2721 0.1155 0.045 Uiso 1 1 calc R
H4B H 0.2610 1.2655 0.0212 0.045 Uiso 1 1 calc R

loop_
_atom_site_aniso_label
_atom_site_aniso_U_11
_atom_site_aniso_U_22
_atom_site_aniso_U_33
_atom_site_aniso_U_23
_atom_site_aniso_U_13
_atom_site_aniso_U_12
Hg1 0.0310(2) 0.01635(18) 0.0301(2) 0.00025(13) 0.01040(15) 0.00151(13)
Hg2 0.03272(16) 0.02047(15) 0.02861(16) -0.00150(9) 0.01062(11) 0.00242(10)
Sb1 0.0233(2) 0.0160(2) 0.0215(2) 0.00080(15) 0.00792(16) 0.00126(15)
Sb2 0.0242(2) 0.0233(2) 0.0174(2) 0.00230(16) 0.00467(16) 0.00045(16)
Ni1 0.0152(5) 0.0243(6) 0.0187(5) 0.0013(4) 0.0027(4) 0.0006(4)
S2 0.0206(7) 0.0292(8) 0.0224(7) -0.0066(6) 0.0087(6) -0.0031(6)
S3 0.0236(8) 0.0193(7) 0.0328(8) 0.0016(6) 0.0132(7) 0.0017(6)
S1 0.0235(7) 0.0175(7) 0.0190(7) 0.0007(5) 0.0055(6) 0.0006(6)
S5 0.0233(8) 0.0247(8) 0.0252(8) 0.0006(6) 0.0018(6) 0.0067(6)
S4 0.0445(10) 0.0193(8) 0.0431(10) 0.0023(7) 0.0297(9) 0.0056(7)
N3 0.024(3) 0.028(3) 0.030(3) -0.001(2) -0.002(2) -0.003(2)
N2 0.025(3) 0.047(4) 0.021(3) 0.000(3) 0.006(2) 0.002(3)
N1 0.019(3) 0.044(4) 0.027(3) 0.001(3) 0.005(2) 0.001(2)
C2 0.035(4) 0.054(5) 0.030(4) 0.012(4) 0.013(3) 0.006(4)
C1 0.035(4) 0.043(5) 0.053(5) 0.015(4) 0.010(4) -0.009(4)
C3 0.042(4) 0.038(4) 0.041(4) -0.011(4) 0.007(4) 0.007(4)
C4 0.029(4) 0.041(4) 0.040(4) 0.001(3) 0.009(3) 0.014(3)

loop_
_atom_type_symbol
_atom_type_description
_atom_type_scat_dispersion_real
_atom_type_scat_dispersion_imag
_atom_type_scat_source
C C 0.0033 0.0016 'International Tables Vol C Tables 4.2.6.8 and 6.1.1.4'
H H 0.0000 0.0000 'International Tables Vol C Tables 4.2.6.8 and 6.1.1.4'
N N 0.0061 0.0033 'International Tables Vol C Tables 4.2.6.8 and 6.1.1.4'
S S 0.1246 0.1234 'International Tables Vol C Tables 4.2.6.8 and 6.1.1.4'
Ni Ni 0.3393 1.1124 'International Tables Vol C Tables 4.2.6.8 and 6.1.1.4'
Sb Sb -0.5866 1.5461 'International Tables Vol C Tables 4.2.6.8 and 6.1.1.4'
Hg Hg -2.3894 9.2266 'International Tables Vol C Tables 4.2.6.8 and 6.1.1.4'

loop_
_geom_angle_atom_site_label_1
_geom_angle_atom_site_label_2
_geom_angle_atom_site_label_3
_geom_angle
_geom_angle_site_symmetry_1
_geom_angle_site_symmetry_3
S1 Hg1 S1 180.0 3_665 .
S3 Hg2 S2 130.69(6) . .
S3 Hg2 S4 110.02(6) . .
S2 Hg2 S4 104.18(6) . .
S3 Hg2 S1 99.40(5) . .
S2 Hg2 S1 106.13(5) . .
S4 Hg2 S1 103.34(6) . .
S4 Sb1 S5 92.02(7) 3_675 .
S4 Sb1 S1 90.89(6) 3_675 .
S5 Sb1 S1 96.60(6) . .
S2 Sb2 S3 97.24(6) . 2_655
S2 Sb2 S5 97.73(6) . 4_576
S3 Sb2 S5 95.81(6) 2_655 4_576
N3 Ni1 N3 180.0(3) . 3_585
N3 Ni1 N1 97.2(2) . .
N3 Ni1 N1 82.8(2) 3_585 .
N3 Ni1 N1 82.8(2) . 3_585
N3 Ni1 N1 97.2(2) 3_585 3_585
N1 Ni1 N1 179.999(1) . 3_585
N3 Ni1 N2 96.9(2) . .
N3 Ni1 N2 83.1(2) 3_585 .
N1 Ni1 N2 90.8(2) . .
N1 Ni1 N2 89.2(2) 3_585 .
N3 Ni1 N2 83.1(2) . 3_585
N3 Ni1 N2 96.9(2) 3_585 3_585
N1 Ni1 N2 89.2(2) . 3_585
N1 Ni1 N2 90.8(2) 3_585 3_585
N2 Ni1 N2 180.000(1) . 3_585
Sb2 S2 Hg2 100.18(6) . .
Sb2 S3 Hg2 106.23(6) 2_645 .
Hg1 S1 Sb1 102.93(6) . .
Hg1 S1 Hg2 91.97(5) . .
Sb1 S1 Hg2 95.87(5) . .
Sb2 S5 Sb1 102.99(6) 4_575 .
Sb1 S4 Hg2 94.39(6) 3_675 .
C3 N3 C1 116.2(6) 3_585 3_585
C3 N3 Ni1 107.2(5) 3_585 .
C1 N3 Ni1 108.4(5) 3_585 .
C3 N3 H3C 108.2 3_585 .
C1 N3 H3C 108.2 3_585 .
Ni1 N3 H3C 108.2 . .
C2 N2 Ni1 108.9(5) . .
C2 N2 H2C 109.9 . .
Ni1 N2 H2C 109.9 . .
C2 N2 H2D 109.9 . .
Ni1 N2 H2D 109.9 . .
H2C N2 H2D 108.3 . .
C4 N1 Ni1 110.0(4) . .
C4 N1 H1C 109.7 . .
Ni1 N1 H1C 109.7 . .
C4 N1 H1D 109.7 . .
Ni1 N1 H1D 109.7 . .
H1C N1 H1D 108.2 . .
N2 C2 C1 110.8(6) . .
N2 C2 H2A 109.5 . .
C1 C2 H2A 109.5 . .
N2 C2 H2B 109.5 . .
C1 C2 H2B 109.5 . .
H2A C2 H2B 108.1 . .
N3 C1 C2 112.9(6) 3_585 .
N3 C1 H1A 109.0 3_585 .
C2 C1 H1A 109.0 . .
N3 C1 H1B 109.0 3_585 .
C2 C1 H1B 109.0 . .
H1A C1 H1B 107.8 . .
N3 C3 C4 111.7(6) 3_585 .
N3 C3 H3A 109.3 3_585 .
C4 C3 H3A 109.3 . .
N3 C3 H3B 109.3 3_585 .
C4 C3 H3B 109.3 . .
H3A C3 H3B 107.9 . .
N1 C4 C3 110.9(6) . .
N1 C4 H4A 109.5 . .
C3 C4 H4A 109.5 . .
N1 C4 H4B 109.5 . .
C3 C4 H4B 109.5 . .
H4A C4 H4B 108.1 . .

loop_
_geom_bond_atom_site_label_1
_geom_bond_atom_site_label_2
_geom_bond_distance
_geom_bond_site_symmetry_2
Hg1 S1 2.3813(15) 3_665
Hg1 S1 2.3814(15) .
Hg2 S3 2.4856(16) .
Hg2 S2 2.5214(16) .
Hg2 S4 2.5328(18) .
Hg2 S1 2.7378(16) .
Sb1 S4 2.3992(17) 3_675
Sb1 S5 2.4868(17) .
Sb1 S1 2.5080(16) .
Sb2 S2 2.4052(17) .
Sb2 S3 2.4306(17) 2_655
Sb2 S5 2.4530(17) 4_576
Ni1 N3 2.095(6) .
Ni1 N3 2.095(6) 3_585
Ni1 N1 2.120(6) .
Ni1 N1 2.120(6) 3_585
Ni1 N2 2.145(6) .
Ni1 N2 2.145(6) 3_585
S3 Sb2 2.4305(17) 2_645
S5 Sb2 2.4530(17) 4_575
S4 Sb1 2.3992(17) 3_675
N3 C3 1.468(10) 3_585
N3 C1 1.477(10) 3_585
N3 H3C 0.9100 .
N2 C2 1.473(10) .
N2 H2C 0.9000 .
N2 H2D 0.9000 .
N1 C4 1.468(10) .
N1 H1C 0.9000 .
N1 H1D 0.9000 .
C2 C1 1.504(12) .
C2 H2A 0.9700 .
C2 H2B 0.9700 .
C1 N3 1.477(10) 3_585
C1 H1A 0.9700 .
C1 H1B 0.9700 .
C3 N3 1.468(10) 3_585
C3 C4 1.507(11) .
C3 H3A 0.9700 .
C3 H3B 0.9700 .
C4 H4A 0.9700 .
C4 H4B 0.9700 .

loop_
_geom_hbond_atom_site_label_D
_geom_hbond_atom_site_label_H
_geom_hbond_atom_site_label_A
_geom_hbond_distance_DH
_geom_hbond_distance_HA
_geom_hbond_distance_DA
_geom_hbond_angle_DHA
_geom_hbond_site_symmetry_A
N3 H3C S5 0.91 2.67 3.538(6) 159.4 4_586
N2 H2C S5 0.90 2.78 3.607(7) 153.7 4_586
N2 H2D S3 0.90 2.72 3.611(6) 168.5 1_465
N1 H1C S3 0.90 2.76 3.565(6) 149.2 3_675
N1 H1D S2 0.90 2.78 3.407(6) 127.7 2_655

loop_
_geom_torsion_atom_site_label_1
_geom_torsion_atom_site_label_2
_geom_torsion_atom_site_label_3
_geom_torsion_atom_site_label_4
_geom_torsion
_geom_torsion_site_symmetry_1
_geom_torsion_site_symmetry_4
S3 Sb2 S2 Hg2 -174.31(6) 2_655 .
S5 Sb2 S2 Hg2 88.77(6) 4_576 .
S3 Hg2 S2 Sb2 -132.34(6) . .
S4 Hg2 S2 Sb2 94.59(7) . .
S1 Hg2 S2 Sb2 -14.12(7) . .
S2 Hg2 S3 Sb2 35.70(10) . 2_645
S4 Hg2 S3 Sb2 166.78(6) . 2_645
S1 Hg2 S3 Sb2 -85.21(7) . 2_645
S1 Hg1 S1 Sb1 134.4(2) 3_665 .
S1 Hg1 S1 Hg2 37.89(18) 3_665 .
S4 Sb1 S1 Hg1 176.99(7) 3_675 .
S5 Sb1 S1 Hg1 84.85(6) . .
S4 Sb1 S1 Hg2 -89.62(6) 3_675 .
S5 Sb1 S1 Hg2 178.24(5) . .
S3 Hg2 S1 Hg1 -6.59(6) . .
S2 Hg2 S1 Hg1 -143.97(5) . .
S4 Hg2 S1 Hg1 106.73(5) . .
S3 Hg2 S1 Sb1 -109.80(5) . .
S2 Hg2 S1 Sb1 112.82(6) . .
S4 Hg2 S1 Sb1 3.51(6) . .
S4 Sb1 S5 Sb2 -172.18(7) 3_675 4_575
S1 Sb1 S5 Sb2 -81.05(7) . 4_575
S3 Hg2 S4 Sb1 -165.39(6) . 3_675
S2 Hg2 S4 Sb1 -21.51(8) . 3_675
S1 Hg2 S4 Sb1 89.25(7) . 3_675
N3 Ni1 N3 C3 46(2) 3_585 3_585
N1 Ni1 N3 C3 -159.1(5) . 3_585
N1 Ni1 N3 C3 20.9(5) 3_585 3_585
N2 Ni1 N3 C3 -67.5(5) . 3_585
N2 Ni1 N3 C3 112.5(5) 3_585 3_585
N3 Ni1 N3 C1 -81(2) 3_585 3_585
N1 Ni1 N3 C1 74.6(5) . 3_585
N1 Ni1 N3 C1 -105.4(5) 3_585 3_585
N2 Ni1 N3 C1 166.3(5) . 3_585
N2 Ni1 N3 C1 -13.7(5) 3_585 3_585
N3 Ni1 N2 C2 -170.2(5) . .
N3 Ni1 N2 C2 9.8(5) 3_585 .
N1 Ni1 N2 C2 -72.9(5) . .
N1 Ni1 N2 C2 107.2(5) 3_585 .
N2 Ni1 N2 C2 133(38) 3_585 .
N3 Ni1 N1 C4 177.0(5) . .
N3 Ni1 N1 C4 -3.0(5) 3_585 .
N1 Ni1 N1 C4 -163(15) 3_585 .
N2 Ni1 N1 C4 79.9(5) . .
N2 Ni1 N1 C4 -100.1(5) 3_585 .
Ni1 N2 C2 C1 -31.3(7) . .
N2 C2 C1 N3 45.8(9) . 3_585
Ni1 N1 C4 C3 26.1(8) . .
N3 C3 C4 N1 -46.2(9) 3_585 .
